data_4509912
loop_
_publ_author_name
'Fern\'andez de Luis, Roberto'
'Orive, Joseba'
'Larrea, Edurne S.'
'Urtiaga, M. Karmele'
'Arriortua, Mar\'ia I.'

_publ_section_title
;
 Reversible Solid-State Transformation in {Ni2(H2O)2(Bpa)2}(V6O17) Proved
 by Synchrotron Radiation: Color and Magnetic Properties Change
;
_journal_issue 2
_journal_name_full 'Crystal Growth &amp; Design'
_journal_page_first 658
_journal_paper_doi 10.1021/cg401540s
_journal_volume 14
_journal_year 2014
_chemical_formula_sum 'C24 H28 N4 Ni2 O19 V6'
_chemical_formula_weight 1099.53
_chemical_name_systematic
;
 ?
;
_space_group_IT_number 13
_symmetry_cell_setting monoclinic
_symmetry_space_group_name_Hall '-P 2yc'
_symmetry_space_group_name_H-M 'P 1 2/c 1'
_atom_sites_solution_hydrogens geom
_atom_sites_solution_primary direct
_atom_sites_solution_secondary difmap
_audit_conform_dict_location ftp://ftp.iucr.org/pub/cif_core.dic
_audit_conform_dict_name cif_core.dic
_audit_conform_dict_version 2.3
_audit_creation_date 2013-12-02T11:54:55-00:00
_audit_creation_method 'WinGX routine CIF_UPDATE'
_cell_angle_alpha 90
_cell_angle_beta 132.445(8)
_cell_angle_gamma 90
_cell_formula_units_Z 4
_cell_length_a 19.6177(10)
_cell_length_b 9.3725(3)
_cell_length_c 26.6897(17)
_cell_measurement_reflns_used 13050
_cell_measurement_temperature 293(2)
_cell_measurement_theta_max 28.6239
_cell_measurement_theta_min 2.9941
_cell_volume 3621.3(6)
_computing_cell_refinement
;
        CrysAlisPro, Agilent Technologies,
        Version 1.171.35.11 (release 16-05-2011 CrysAlis171 .NET)
        (compiled May 16 2011,17:55:39)
;
_computing_data_collection
;
        CrysAlisPro, Agilent Technologies,
        Version 1.171.35.11 (release 16-05-2011 CrysAlis171 .NET)
        (compiled May 16 2011,17:55:39)
;
_computing_data_reduction
;
        CrysAlisPro, Agilent Technologies,
        Version 1.171.35.11 (release 16-05-2011 CrysAlis171 .NET)
        (compiled May 16 2011,17:55:39)
;
_computing_structure_refinement 'SHELXL-97 (Sheldrick, 1997)'
_diffrn_ambient_temperature 293(2)
_diffrn_detector_area_resol_mean 8.3504
_diffrn_measured_fraction_theta_full 0.992
_diffrn_measured_fraction_theta_max 0.902
_diffrn_measurement_device_type 'Xcalibur, Sapphire2, large Be window'
_diffrn_measurement_method '\w scans'
_diffrn_orient_matrix_UB_11 0.0085649
_diffrn_orient_matrix_UB_12 -0.0184212
_diffrn_orient_matrix_UB_13 -0.0211066
_diffrn_orient_matrix_UB_21 0.0325254
_diffrn_orient_matrix_UB_22 -0.0519758
_diffrn_orient_matrix_UB_23 0.0240191
_diffrn_orient_matrix_UB_31 -0.0356298
_diffrn_orient_matrix_UB_32 -0.0518316
_diffrn_orient_matrix_UB_33 -0.0165722
_diffrn_radiation_monochromator graphite
_diffrn_radiation_type MoK\a
_diffrn_radiation_wavelength 0.71073
_diffrn_reflns_av_R_equivalents 0.053
_diffrn_reflns_av_unetI/netI 0.0362
_diffrn_reflns_limit_h_max 26
_diffrn_reflns_limit_h_min -26
_diffrn_reflns_limit_k_max 12
_diffrn_reflns_limit_k_min -12
_diffrn_reflns_limit_l_max 34
_diffrn_reflns_limit_l_min -34
_diffrn_reflns_number 45894
_diffrn_reflns_theta_full 25
_diffrn_reflns_theta_max 28.69
_diffrn_reflns_theta_min 3
_exptl_absorpt_coefficient_mu 2.577
_exptl_absorpt_correction_T_max 0.771
_exptl_absorpt_correction_T_min 0.666
_exptl_absorpt_correction_type analytical
_exptl_absorpt_process_details
;
        CrysAlisPro, Agilent Technologies,
        Version 1.171.35.11 (release 16-05-2011 CrysAlis171 .NET)
        (compiled May 16 2011,17:55:39)
Analytical numeric absorption correction using a multifaceted crystal
                        model based on expressions derived by R.C. Clark & J.S.
        (Clark, R. C. & Reid, J. S. (1995). Acta Cryst. A51, 887-897)
;
_exptl_crystal_density_diffrn 2.009
_exptl_crystal_density_method 'not measured'
_exptl_crystal_F_000 2172
_exptl_crystal_size_max 0.2346
_exptl_crystal_size_mid 0.1478
_exptl_crystal_size_min 0.1374
_refine_diff_density_max 6.244
_refine_diff_density_min -1.197
_refine_diff_density_rms 0.29
_refine_ls_extinction_method none
_refine_ls_goodness_of_fit_ref 1.06
_refine_ls_hydrogen_treatment mixed
_refine_ls_matrix_type full
_refine_ls_number_parameters 450
_refine_ls_number_reflns 8448
_refine_ls_number_restraints 0
_refine_ls_restrained_S_all 1.06
_refine_ls_R_factor_all 0.0979
_refine_ls_R_factor_gt 0.0925
_refine_ls_shift/su_max 0
_refine_ls_shift/su_mean 0
_refine_ls_structure_factor_coef Fsqd
_refine_ls_weighting_details 'calc w=1/[\s^2^(Fo^2^)+(0.1478P)^2^+28.0930P] where P=(Fo^2^+2Fc^2^)/3'
_refine_ls_weighting_scheme calc
_refine_ls_wR_factor_gt 0.2241
_refine_ls_wR_factor_ref 0.2315
_reflns_number_gt 7852
_reflns_number_total 8448
_reflns_threshold_expression >2sigma(I)
_cod_data_source_file cg401540s_si_002.cif
_cod_data_source_block ni1506_2_p2c_abs
_cod_depositor_comments
;
The following automatic conversions were performed:

'_symmetry_cell_setting' value 'Monoclinic' changed to 'monoclinic'
according to
/usr/data/users/saulius/automatic-downloads/current/ACS/lib/dictionaries/cif_core.dic
dictionary named 'cif_core.dic' version 2.4.2 from 2011-04-26.

Automatic conversion script
Id: cif_fix_values 2281 2013-09-26 08:29:07Z andrius 
;
_cod_original_cell_volume 3621.3(3)
_cod_original_sg_symbol_H-M 'P 2/c '
_cod_database_code 4509912

loop_
_symmetry_equiv_pos_as_xyz
'x, y, z'
'-x, y, -z+1/2'
'-x, -y, -z'
'x, -y, z-1/2'

loop_
_atom_site_label
_atom_site_type_symbol
_atom_site_fract_x
_atom_site_fract_y
_atom_site_fract_z
_atom_site_U_iso_or_equiv
_atom_site_adp_type
_atom_site_occupancy
_atom_site_symmetry_multiplicity
_atom_site_calc_flag
_atom_site_refinement_flags
N1 N 0.1607(4) 0.5180(6) 0.4862(3) 0.0245(15) Uani 1 1 d G
C1 C 0.1893(5) 0.3901(6) 0.4791(3) 0.042(3) Uani 1 1 d G
H1 H 0.2176 0.3211 0.5129 0.051 Uiso 1 1 calc R
C2 C 0.1756(6) 0.3655(6) 0.4215(3) 0.044(3) Uani 1 1 d G
H2 H 0.1948 0.2799 0.4167 0.053 Uiso 1 1 calc R
C3 C 0.1333(5) 0.4687(7) 0.3710(3) 0.029(2) Uani 1 1 d G
C4 C 0.1047(5) 0.5966(6) 0.3781(3) 0.032(2) Uani 1 1 d G
H4 H 0.0763 0.6657 0.3443 0.039 Uiso 1 1 calc R
C5 C 0.1184(5) 0.6213(6) 0.4357(3) 0.038(2) Uani 1 1 d G
H5 H 0.0992 0.7068 0.4404 0.046 Uiso 1 1 calc R
C6 C 0.1205(7) 0.4415(11) 0.3089(5) 0.030(2) Uani 1 1 d .
H6A H 0.0948 0.5267 0.281 0.036 Uiso 1 1 calc R
H6B H 0.0757 0.3654 0.2825 0.036 Uiso 1 1 calc R
C7 C 0.2090(7) 0.4007(11) 0.3243(5) 0.030(2) Uani 1 1 d .
H7A H 0.259 0.4612 0.3607 0.036 Uiso 1 1 calc R
H7B H 0.2249 0.303 0.3405 0.036 Uiso 1 1 calc R
N2 N 0.1912(4) 0.4352(6) 0.1551(2) 0.0254(16) Uani 1 1 d G
C8 C 0.1115(3) 0.4446(8) 0.1445(2) 0.035(2) Uani 1 1 d G
H8 H 0.0545 0.4581 0.1008 0.042 Uiso 1 1 calc R
C9 C 0.1171(3) 0.4338(8) 0.1991(3) 0.035(2) Uani 1 1 d G
H9 H 0.0638 0.4401 0.192 0.042 Uiso 1 1 calc R
C10 C 0.2023(4) 0.4137(7) 0.2643(3) 0.0271(18) Uani 1 1 d G
C11 C 0.2819(3) 0.4043(8) 0.2749(2) 0.033(2) Uani 1 1 d G
H11 H 0.3389 0.3908 0.3185 0.04 Uiso 1 1 calc R
C12 C 0.2764(3) 0.4151(7) 0.2203(3) 0.031(2) Uani 1 1 d G
H12 H 0.3296 0.4088 0.2274 0.038 Uiso 1 1 calc R
N3 N 0.3382(5) -0.0770(6) 0.3232(3) 0.0252(15) Uani 1 1 d G
C13 C 0.3542(6) 0.0479(5) 0.3044(4) 0.046(3) Uani 1 1 d G
H13 H 0.3542 0.1353 0.321 0.055 Uiso 1 1 calc R
C14 C 0.3700(6) 0.0422(6) 0.2610(4) 0.043(3) Uani 1 1 d G
H14 H 0.3807 0.1258 0.2484 0.051 Uiso 1 1 calc R
C15 C 0.3699(6) -0.0885(7) 0.2363(4) 0.032(2) Uani 1 1 d G
C16 C 0.3540(8) -0.2134(6) 0.2551(5) 0.077(6) Uani 1 1 d G
H16 H 0.3539 -0.3009 0.2386 0.092 Uiso 1 1 calc R
C17 C 0.3381(7) -0.2077(5) 0.2985(5) 0.058(4) Uani 1 1 d G
H17 H 0.3274 -0.2913 0.3111 0.07 Uiso 1 1 calc R
C18 C 0.3854(8) -0.0893(13) 0.1866(5) 0.036(2) Uani 1 1 d .
H18A H 0.4174 -0.0028 0.1926 0.043 Uiso 1 1 calc R
H18B H 0.4238 -0.17 0.1966 0.043 Uiso 1 1 calc R
C19 C 0.2936(7) -0.0987(11) 0.1134(5) 0.032(2) Uani 1 1 d .
H19A H 0.2488 -0.0385 0.1079 0.038 Uiso 1 1 calc R
H19B H 0.2713 -0.1961 0.1037 0.038 Uiso 1 1 calc R
N4 N 0.3086(4) 0.0264(7) -0.0352(3) 0.0277(17) Uani 1 1 d G
C20 C 0.2243(3) 0.0245(8) -0.0520(2) 0.041(3) Uani 1 1 d G
H20 H 0.1705 0.0495 -0.0956 0.049 Uiso 1 1 calc R
C21 C 0.2205(4) -0.0149(9) -0.0037(3) 0.038(2) Uani 1 1 d G
H21 H 0.1641 -0.0162 -0.015 0.045 Uiso 1 1 calc R
C22 C 0.3009(5) -0.0523(8) 0.0614(3) 0.029(2) Uani 1 1 d G
C23 C 0.3852(4) -0.0503(8) 0.0782(2) 0.037(2) Uani 1 1 d G
H23 H 0.439 -0.0754 0.1218 0.044 Uiso 1 1 calc R
C24 C 0.3890(3) -0.0110(8) 0.0299(3) 0.036(2) Uani 1 1 d G
H24 H 0.4454 -0.0097 0.0412 0.043 Uiso 1 1 calc R
Ni1 Ni 0.17949(8) 0.45211(12) 0.07194(6) 0.0220(3) Uani 1 1 d .
Ni2 Ni 0.32043(8) 0.05722(12) -0.10765(6) 0.0218(3) Uani 1 1 d .
O1 O 0.2603(5) 0.2571(7) -0.1325(4) 0.0323(15) Uani 1 1 d .
O2 O 0.4457(5) 0.1734(11) -0.0355(4) 0.041(2) Uani 1 1 d .
O3 O 0.6193(5) 0.1404(7) 0.0791(3) 0.0260(13) Uani 1 1 d .
O5 O 0.5183(5) 0.3711(8) 0.0660(3) 0.0319(15) Uani 1 1 d .
O6 O 0.4232(7) 0.6373(9) 0.0098(5) 0.047(2) Uani 1 1 d .
O7 O 0.3342(5) 0.3929(9) -0.0085(4) 0.0403(18) Uani 1 1 d .
O8 O 0.4493(5) 0.5085(9) 0.1186(4) 0.0338(17) Uani 1 1 d .
O9 O 0.4092(5) 0.2876(8) 0.1663(4) 0.0391(18) Uani 1 1 d .
O10 O 0.5 0.5262(12) 0.25 0.032(2) Uani 1 2 d S
O11 O 0.3132(5) 0.5225(7) 0.1294(3) 0.0249(13) Uani 1 1 d .
O12 O 0.2235(5) 0.2433(7) 0.0851(4) 0.0328(15) Uani 1 1 d .
O13 O 0.1311(4) 0.6526(7) 0.0595(3) 0.0275(14) Uani 1 1 d .
O14 O 0.0493(5) 0.3579(8) 0.0130(3) 0.0298(14) Uani 1 1 d .
O15 O -0.0445(7) 0.1369(8) -0.0787(4) 0.045(2) Uani 1 1 d .
O16 O -0.0219(6) 0.1460(8) 0.0422(4) 0.0368(16) Uani 1 1 d .
O17 O 0.1612(7) 0.0872(10) 0.1383(5) 0.051(2) Uani 1 1 d .
O18 O 0.0566(7) 0.0377(9) 0.1718(4) 0.044(2) Uani 1 1 d .
O19 O 0.1913(5) 0.0322(7) 0.3179(4) 0.0296(15) Uani 1 1 d .
O20 O 0.0849(6) -0.1920(8) 0.2516(4) 0.044(2) Uani 1 1 d .
O21 O 0 0.0499(11) 0.25 0.034(2) Uani 1 2 d S
V1 V 0.53840(11) 0.25375(15) 0.02329(8) 0.0212(3) Uani 1 1 d .
V2 V 0.42867(10) 0.48016(16) 0.04559(7) 0.0191(3) Uani 1 1 d .
V3 V 0.41588(12) 0.46003(17) 0.16568(8) 0.0241(3) Uani 1 1 d .
V4 V -0.03747(11) 0.25161(15) -0.02145(7) 0.0217(3) Uani 1 1 d .
V5 V 0.06377(12) 0.03457(16) 0.11064(8) 0.0232(3) Uani 1 1 d .
V6 V 0.08562(11) -0.01750(19) 0.24971(8) 0.0237(3) Uani 1 1 d .

loop_
_atom_site_aniso_label
_atom_site_aniso_U_11
_atom_site_aniso_U_22
_atom_site_aniso_U_33
_atom_site_aniso_U_23
_atom_site_aniso_U_13
_atom_site_aniso_U_12
N1 0.021(4) 0.035(4) 0.022(4) 0.002(3) 0.016(3) 0.000(3)
C1 0.073(8) 0.030(5) 0.044(6) 0.000(5) 0.047(6) 0.005(5)
C2 0.076(8) 0.031(5) 0.049(6) 0.000(5) 0.052(7) 0.004(5)
C3 0.021(4) 0.046(6) 0.020(4) 0.002(4) 0.015(4) -0.004(4)
C4 0.032(5) 0.031(5) 0.029(5) 0.001(4) 0.018(4) 0.003(4)
C5 0.045(6) 0.041(6) 0.031(5) 0.003(4) 0.027(5) 0.006(5)
C6 0.024(4) 0.038(5) 0.025(4) 0.004(4) 0.015(4) 0.006(4)
C7 0.035(5) 0.028(5) 0.026(4) -0.002(3) 0.020(4) 0.002(4)
N2 0.028(4) 0.023(4) 0.027(4) 0.001(3) 0.019(3) 0.006(3)
C8 0.034(5) 0.045(6) 0.033(5) 0.009(4) 0.025(5) 0.011(4)
C9 0.025(5) 0.051(6) 0.022(4) 0.009(4) 0.013(4) 0.009(4)
C10 0.033(5) 0.018(4) 0.029(4) 0.000(3) 0.021(4) 0.002(3)
C11 0.022(4) 0.033(5) 0.024(4) 0.008(4) 0.007(4) 0.002(4)
C12 0.037(5) 0.035(5) 0.028(5) 0.002(4) 0.024(4) 0.002(4)
N3 0.034(4) 0.019(3) 0.024(4) -0.005(3) 0.020(3) -0.003(3)
C13 0.086(9) 0.031(5) 0.044(6) 0.007(5) 0.054(7) -0.002(6)
C14 0.072(8) 0.035(6) 0.036(6) -0.004(4) 0.042(6) -0.001(5)
C15 0.041(5) 0.027(5) 0.033(5) 0.003(4) 0.027(5) 0.002(4)
C16 0.165(18) 0.036(7) 0.101(12) -0.032(8) 0.119(14) -0.037(9)
C17 0.105(12) 0.039(6) 0.083(10) -0.016(7) 0.085(10) -0.021(7)
C18 0.046(6) 0.045(6) 0.027(5) 0.001(4) 0.028(5) 0.002(5)
C19 0.036(5) 0.030(5) 0.031(5) 0.004(4) 0.023(5) -0.001(4)
N4 0.027(4) 0.034(4) 0.025(4) 0.002(3) 0.018(3) 0.002(3)
C20 0.049(6) 0.049(7) 0.029(5) 0.006(5) 0.027(5) 0.004(5)
C21 0.047(6) 0.044(6) 0.032(5) 0.009(5) 0.030(5) 0.008(5)
C22 0.035(5) 0.032(5) 0.030(5) -0.007(4) 0.025(4) 0.003(4)
C23 0.043(6) 0.049(6) 0.021(4) 0.004(4) 0.022(5) 0.005(5)
C24 0.044(6) 0.047(6) 0.038(6) 0.010(5) 0.037(5) 0.003(5)
Ni1 0.0258(6) 0.0216(5) 0.0215(6) 0.0025(4) 0.0171(5) 0.0020(4)
Ni2 0.0272(6) 0.0183(5) 0.0194(6) 0.0028(4) 0.0155(5) 0.0045(4)
O1 0.038(4) 0.021(3) 0.033(4) 0.000(3) 0.022(3) 0.006(3)
O2 0.027(3) 0.076(6) 0.025(3) 0.016(4) 0.019(3) 0.022(4)
O3 0.035(3) 0.017(3) 0.023(3) 0.011(2) 0.019(3) 0.009(2)
O5 0.028(3) 0.035(4) 0.028(3) -0.009(3) 0.017(3) 0.004(3)
O6 0.076(6) 0.031(4) 0.061(5) 0.014(4) 0.058(5) 0.009(4)
O7 0.026(3) 0.037(4) 0.048(4) -0.013(3) 0.021(3) -0.005(3)
O8 0.036(4) 0.052(5) 0.026(3) -0.009(3) 0.026(3) -0.005(3)
O9 0.038(4) 0.020(3) 0.055(5) 0.008(3) 0.029(4) 0.002(3)
O10 0.026(5) 0.052(7) 0.020(4) 0 0.017(4) 0
O11 0.022(3) 0.028(3) 0.025(3) -0.002(2) 0.016(3) 0.000(2)
O12 0.039(4) 0.019(3) 0.048(4) -0.002(3) 0.032(4) -0.002(3)
O13 0.025(3) 0.023(3) 0.034(3) 0.005(3) 0.020(3) 0.008(2)
O14 0.024(3) 0.041(4) 0.022(3) 0.000(3) 0.014(3) -0.002(3)
O15 0.085(6) 0.020(3) 0.046(4) -0.006(3) 0.051(5) 0.002(4)
O16 0.047(4) 0.032(4) 0.033(4) 0.011(3) 0.027(4) 0.006(3)
O17 0.047(5) 0.046(5) 0.058(5) 0.020(4) 0.034(4) 0.006(4)
O18 0.059(6) 0.051(5) 0.035(4) 0.005(4) 0.038(4) 0.010(4)
O19 0.029(4) 0.025(3) 0.027(4) -0.004(2) 0.016(3) -0.005(3)
O20 0.043(4) 0.022(3) 0.044(4) -0.010(3) 0.019(4) -0.013(3)
O21 0.041(6) 0.030(5) 0.041(6) 0 0.031(5) 0
V1 0.0244(7) 0.0171(6) 0.0214(7) 0.0037(5) 0.0152(6) 0.0037(5)
V2 0.0218(7) 0.0217(7) 0.0187(7) 0.0014(5) 0.0157(6) 0.0023(5)
V3 0.0254(8) 0.0265(8) 0.0211(7) 0.0017(5) 0.0161(7) 0.0020(6)
V4 0.0260(8) 0.0162(6) 0.0218(7) 0.0019(5) 0.0157(6) 0.0030(5)
V5 0.0313(8) 0.0200(7) 0.0225(7) 0.0021(5) 0.0199(7) 0.0029(6)
V6 0.0227(7) 0.0319(8) 0.0147(7) 0.0006(6) 0.0120(6) 0.0001(6)

loop_
_atom_type_symbol
_atom_type_description
_atom_type_scat_dispersion_real
_atom_type_scat_dispersion_imag
_atom_type_scat_source
C C 0.0033 0.0016 'International Tables Vol C Tables 4.2.6.8 and 6.1.1.4'
H H 0 0 'International Tables Vol C Tables 4.2.6.8 and 6.1.1.4'
N N 0.0061 0.0033 'International Tables Vol C Tables 4.2.6.8 and 6.1.1.4'
Ni Ni 0.3393 1.1124 'International Tables Vol C Tables 4.2.6.8 and 6.1.1.4'
O O 0.0106 0.006 'International Tables Vol C Tables 4.2.6.8 and 6.1.1.4'
V V 0.3005 0.5294 'International Tables Vol C Tables 4.2.6.8 and 6.1.1.4'

loop_
_exptl_crystal_face_index_h
_exptl_crystal_face_index_k
_exptl_crystal_face_index_l
_exptl_crystal_face_perp_dist
-15 -7 33 0.0582
-15 -9 1 0.1177
-18 5 -2 0.0905
20 0 -37 0.0818
10 -12 -3 0.0456
-23 7 25 0.0779
14 -10 0 0.053
-20 0 -1 0.102
24 0 -35 0.0603
-19 3 37 0.0848
13 3 -36 0.0663
-18 -9 7 0.1055
-10 11 -3 0.0823
-3 11 -13 0.1041
-10 7 -12 0.0962
16 9 -2 0.0812

loop_
_geom_angle_atom_site_label_1
_geom_angle_atom_site_label_2
_geom_angle_atom_site_label_3
_geom_angle
_geom_angle_site_symmetry_1
_geom_angle_site_symmetry_3
C1 N1 C5 120 . .
C1 N1 Ni1 118.6(3) . 4_566
C5 N1 Ni1 121.4(3) . 4_566
N1 C1 C2 120 . .
C3 C2 C1 120 . .
C4 C3 C2 120 . .
C4 C3 C6 120.6(6) . .
C2 C3 C6 119.4(6) . .
C5 C4 C3 120 . .
C4 C5 N1 120 . .
C3 C6 C7 115.1(8) . .
C10 C7 C6 114.8(8) . .
C8 N2 C12 120 . .
C8 N2 Ni1 118.6(3) . .
C12 N2 Ni1 121.4(3) . .
N2 C8 C9 120 . .
C10 C9 C8 120 . .
C11 C10 C9 120 . .
C11 C10 C7 119.6(5) . .
C9 C10 C7 120.4(5) . .
C12 C11 C10 120 . .
C11 C12 N2 120 . .
C13 N3 C17 120 . .
C13 N3 Ni2 116.9(3) . 4_556
C17 N3 Ni2 123.0(3) . 4_556
N3 C13 C14 120 . .
C15 C14 C13 120 . .
C16 C15 C14 120 . .
C16 C15 C18 121.8(6) . .
C14 C15 C18 118.2(6) . .
C15 C16 C17 120 . .
C16 C17 N3 120 . .
C19 C18 C15 110.8(9) . .
C18 C19 C22 112.9(8) . .
C20 N4 C24 120 . .
C20 N4 Ni2 123.1(3) . .
C24 N4 Ni2 116.4(3) . .
C21 C20 N4 120 . .
C20 C21 C22 120 . .
C21 C22 C23 120 . .
C21 C22 C19 118.5(6) . .
C23 C22 C19 121.5(6) . .
C24 C23 C22 120 . .
C23 C24 N4 120 . .
O13 Ni1 O11 92.6(3) . .
O13 Ni1 O12 176.7(3) . .
O11 Ni1 O12 90.0(3) . .
O13 Ni1 N1 88.8(3) . 4_565
O11 Ni1 N1 88.1(3) . 4_565
O12 Ni1 N1 93.3(3) . 4_565
O13 Ni1 N2 87.0(3) . .
O11 Ni1 N2 93.5(3) . .
O12 Ni1 N2 90.8(3) . .
N1 Ni1 N2 175.5(2) 4_565 .
O13 Ni1 O14 94.0(3) . .
O11 Ni1 O14 173.3(3) . .
O12 Ni1 O14 83.5(3) . .
N1 Ni1 O14 90.6(2) 4_565 .
N2 Ni1 O14 88.2(3) . .
O3 Ni2 O1 177.3(3) 3_655 .
O3 Ni2 O19 90.9(3) 3_655 4
O1 Ni2 O19 89.7(3) . 4
O3 Ni2 N3 90.6(3) 3_655 4
O1 Ni2 N3 92.0(3) . 4
O19 Ni2 N3 90.7(3) 4 4
O3 Ni2 N4 85.9(3) 3_655 .
O1 Ni2 N4 91.5(3) . .
O19 Ni2 N4 90.3(3) 4 .
N3 Ni2 N4 176.4(3) 4 .
O3 Ni2 O2 95.8(3) 3_655 .
O1 Ni2 O2 83.5(3) . .
O19 Ni2 O2 173.2(3) 4 .
N3 Ni2 O2 88.6(3) 4 .
N4 Ni2 O2 90.8(3) . .
V1 O2 Ni2 174.5(5) . .
V1 O3 Ni2 152.6(4) . 3_655
V2 O5 V1 138.6(4) . .
V2 O6 V1 149.5(6) . 3_665
V2 O8 V3 145.3(5) . .
V3 O10 V3 139.2(7) . 2_655
V3 O11 Ni1 139.7(4) . .
V4 O13 Ni1 144.3(4) 3_565 .
V4 O14 Ni1 166.2(5) . .
V5 O15 V4 146.9(5) 3 .
V5 O16 V4 137.5(5) . .
V5 O18 V6 155.6(6) . .
V6 O19 Ni2 139.2(4) . 4_556
V6 O21 V6 138.9(6) 2 .
O2 V1 O3 110.8(4) . .
O2 V1 O5 108.7(4) . .
O3 V1 O5 108.1(3) . .
O2 V1 O6 111.4(4) . 3_665
O3 V1 O6 110.0(4) . 3_665
O5 V1 O6 107.7(4) . 3_665
O7 V2 O6 109.6(5) . .
O7 V2 O8 110.1(4) . .
O6 V2 O8 112.0(4) . .
O7 V2 O5 106.7(4) . .
O6 V2 O5 110.0(4) . .
O8 V2 O5 108.3(4) . .
O9 V3 O11 106.6(4) . .
O9 V3 O10 110.3(5) . .
O11 V3 O10 110.0(3) . .
O9 V3 O8 108.9(4) . .
O11 V3 O8 111.9(4) . .
O10 V3 O8 109.1(3) . .
O14 V4 O13 108.9(4) . 3_565
O14 V4 O15 107.4(4) . .
O13 V4 O15 112.9(4) 3_565 .
O14 V4 O16 110.9(4) . .
O13 V4 O16 106.9(4) 3_565 .
O15 V4 O16 109.9(4) . .
O17 V5 O18 113.2(5) . .
O17 V5 O15 108.0(5) . 3
O18 V5 O15 110.5(4) . 3
O17 V5 O16 107.7(4) . .
O18 V5 O16 109.8(4) . .
O15 V5 O16 107.4(4) 3 .
O20 V6 O19 106.1(4) . .
O20 V6 O21 108.8(5) . .
O19 V6 O21 112.2(3) . .
O20 V6 O18 108.5(4) . .
O19 V6 O18 111.7(4) . .
O21 V6 O18 109.4(3) . .

loop_
_geom_bond_atom_site_label_1
_geom_bond_atom_site_label_2
_geom_bond_distance
_geom_bond_site_symmetry_2
N1 C1 1.39 .
N1 C5 1.39 .
N1 Ni1 2.077(4) 4_566
C1 C2 1.39 .
C2 C3 1.39 .
C3 C4 1.39 .
C3 C6 1.519(11) .
C4 C5 1.39 .
C6 C7 1.539(14) .
C7 C10 1.521(10) .
N2 C8 1.39 .
N2 C12 1.39 .
N2 Ni1 2.077(4) .
C8 C9 1.39 .
C9 C10 1.39 .
C10 C11 1.39 .
C11 C12 1.39 .
N3 C13 1.39 .
N3 C17 1.39 .
N3 Ni2 2.105(5) 4_556
C13 C14 1.39 .
C14 C15 1.39 .
C15 C16 1.39 .
C15 C18 1.547(11) .
C16 C17 1.39 .
C18 C19 1.523(14) .
C19 C22 1.550(11) .
N4 C20 1.39 .
N4 C24 1.39 .
N4 Ni2 2.118(4) .
C20 C21 1.39 .
C21 C22 1.39 .
C22 C23 1.39 .
C23 C24 1.39 .
Ni1 O13 2.029(6) .
Ni1 O11 2.059(7) .
Ni1 O12 2.071(7) .
Ni1 N1 2.077(4) 4_565
Ni1 O14 2.087(7) .
Ni2 O3 2.048(6) 3_655
Ni2 O1 2.070(6) .
Ni2 O19 2.068(7) 4
Ni2 N3 2.105(5) 4
Ni2 O2 2.132(9) .
O2 V1 1.577(9) .
O3 V1 1.636(6) .
O3 Ni2 2.048(6) 3_655
O5 V2 1.772(7) .
O5 V1 1.809(7) .
O6 V2 1.718(8) .
O6 V1 1.815(8) 3_665
O7 V2 1.605(7) .
O8 V2 1.723(7) .
O8 V3 1.823(7) .
O9 V3 1.622(7) .
O10 V3 1.778(4) .
O10 V3 1.778(4) 2_655
O11 V3 1.645(7) .
O13 V4 1.641(6) 3_565
O14 V4 1.619(7) .
O15 V5 1.737(7) 3
O15 V4 1.795(7) .
O16 V5 1.763(7) .
O16 V4 1.806(7) .
O17 V5 1.594(9) .
O18 V5 1.729(8) .
O18 V6 1.822(8) .
O19 V6 1.653(7) .
O19 Ni2 2.068(7) 4_556
O20 V6 1.637(7) .
O21 V6 1.799(4) 2
O21 V6 1.799(4) .
V1 O6 1.815(8) 3_665
V4 O13 1.641(6) 3_565
V5 O15 1.737(7) 3
